data_4135366
loop_
_publ_author_name
'Li, Yan-Bo'
'Tian, Hu'
'Yin, Liang'

_publ_section_title
;
 Copper(I)-Catalyzed Asymmetric 1,4-Conjugate Hydrophosphination of
 \a,\b-Unsaturated Amides.
;
_journal_issue 47
_journal_name_full 'Journal of the American Chemical Society'
_journal_page_first 20098
_journal_page_last 20106
_journal_paper_doi 10.1021/jacs.0c09654
_journal_volume 142
_journal_year 2020
_chemical_absolute_configuration ad
_chemical_formula_moiety 'C40 H41 Cl N2 O4 P2 Pd'
_chemical_formula_sum 'C40 H41 Cl N2 O4 P2 Pd'
_chemical_formula_weight 817.54
_space_group_crystal_system monoclinic
_space_group_IT_number 4
_space_group_name_Hall 'P 2yb'
_space_group_name_H-M_alt 'P 1 21 1'
_atom_sites_solution_hydrogens geom
_atom_sites_solution_primary dual
_audit_creation_date 2020-08-12
_audit_creation_method
; 
Olex2 1.2 
(compiled 2018.05.29 svn.r3508 for OlexSys, GUI svn.r5506) 
;
_cell_angle_alpha 90
_cell_angle_beta 92.9610(10)
_cell_angle_gamma 90
_cell_formula_units_Z 4
_cell_length_a 10.6291(3)
_cell_length_b 31.7456(8)
_cell_length_c 11.4376(3)
_cell_measurement_reflns_used 9828
_cell_measurement_temperature 193
_cell_measurement_theta_max 54.848
_cell_measurement_theta_min 5.133
_cell_volume 3854.20(18)
_computing_cell_refinement 'SAINT v8.37A (Bruker, 2015)'
_computing_data_collection 'Bruker APEX2'
_computing_data_reduction 'SAINT v8.37A (Bruker, 2015)'
_computing_molecular_graphics 'Olex2 (Dolomanov et al., 2009)'
_computing_publication_material 'Olex2 (Dolomanov et al., 2009)'
_computing_structure_refinement 'ShelXL (Sheldrick, 2015)'
_computing_structure_solution 'XT (Sheldrick, 2015)'
_diffrn_ambient_temperature 193.01
_diffrn_measured_fraction_theta_full 0.998
_diffrn_measured_fraction_theta_max 0.997
_diffrn_measurement_device_type 'Bruker APEX-II CCD'
_diffrn_measurement_method '\f and \w scans'
_diffrn_radiation_type MoK\a
_diffrn_radiation_wavelength 0.71073
_diffrn_reflns_av_R_equivalents 0.0322
_diffrn_reflns_av_unetI/netI 0.0393
_diffrn_reflns_Laue_measured_fraction_full 0.998
_diffrn_reflns_Laue_measured_fraction_max 0.997
_diffrn_reflns_limit_h_max 11
_diffrn_reflns_limit_h_min -13
_diffrn_reflns_limit_k_max 41
_diffrn_reflns_limit_k_min -41
_diffrn_reflns_limit_l_max 14
_diffrn_reflns_limit_l_min -14
_diffrn_reflns_number 55217
_diffrn_reflns_point_group_measured_fraction_full 0.998
_diffrn_reflns_point_group_measured_fraction_max 0.995
_diffrn_reflns_theta_full 25.242
_diffrn_reflns_theta_max 27.509
_diffrn_reflns_theta_min 1.895
_diffrn_standards_number 0
_exptl_absorpt_coefficient_mu 0.676
_exptl_absorpt_correction_T_max 0.7456
_exptl_absorpt_correction_T_min 0.6240
_exptl_absorpt_correction_type multi-scan
_exptl_crystal_colour colourless
_exptl_crystal_colour_primary colourless
_exptl_crystal_density_diffrn 1.409
_exptl_crystal_description prism
_exptl_crystal_F_000 1680
_exptl_crystal_size_max 0.17
_exptl_crystal_size_mid 0.14
_exptl_crystal_size_min 0.11
_refine_diff_density_max 0.587
_refine_diff_density_min -0.385
_refine_diff_density_rms 0.075
_refine_ls_abs_structure_details
; 
 Flack x determined using 7608 quotients [(I+)-(I-)]/[(I+)+(I-)] 
 (Parsons and Flack (2004), Acta Cryst. A60, s61). 
;
_refine_ls_abs_structure_Flack -0.017(6)
_refine_ls_extinction_method none
_refine_ls_goodness_of_fit_ref 0.808
_refine_ls_hydrogen_treatment constr
_refine_ls_matrix_type full
_refine_ls_number_parameters 909
_refine_ls_number_reflns 17640
_refine_ls_number_restraints 1
_refine_ls_restrained_S_all 0.808
_refine_ls_R_factor_all 0.0357
_refine_ls_R_factor_gt 0.0320
_refine_ls_shift/su_max 0.017
_refine_ls_shift/su_mean 0.001
_refine_ls_structure_factor_coef Fsqd
_refine_ls_weighting_details 'w=1/[\s^2^(Fo^2^)+(0.1000P)^2^] where P=(Fo^2^+2Fc^2^)/3'
_refine_ls_weighting_scheme calc
_refine_ls_wR_factor_gt 0.0962
_refine_ls_wR_factor_ref 0.1021
_reflns_Friedel_coverage 0.962
_reflns_Friedel_fraction_full 0.998
_reflns_Friedel_fraction_max 0.994
_reflns_number_gt 16600
_reflns_number_total 17640
_reflns_threshold_expression 'I > 2\s(I)'
_cod_data_source_file ja0c09654_si_004.cif
_cod_data_source_block mo_d8v20429_0m
_cod_depositor_comments 'Adding full bibliography for 4135364--4135366.cif.'
_cod_database_code 4135366
_shelxl_version_number 2013-4
_shelx_space_group_comment
; 
The symmetry employed for this shelxl refinement is uniquely defined 
by the following loop, which should always be used as a source of 
symmetry information in preference to the above space-group names. 
They are only intended as comments. 
;
_shelx_estimated_absorpt_t_max 0.929
_shelx_estimated_absorpt_t_min 0.894
_olex2_refinement_description
; 
1. Fixed Uiso 
 At 1.2 times of: 
  All C(H) groups, All C(H,H) groups 
 At 1.5 times of: 
  All C(H,H,H) groups 
2.a Ternary CH refined with riding coordinates: 
 C7(H7), C12(H12), C47(H47), C52(H52) 
2.b Secondary CH2 refined with riding coordinates: 
 C8(H8A,H8B), C13(H13A,H13B), C48(H48A,H48B), C53(H53A,H53B) 
2.c Aromatic/amide H refined with riding coordinates: 
 C3(H3), C4(H4), C5(H5), C18(H18), C19(H19), C20(H20), C21(H21), C22(H22), 
 C24(H24), C25(H25), C26(H26), C27(H27), C28(H28), C30(H30), C31(H31), C32(H32), 
  C33(H33), C34(H34), C36(H36), C37(H37), C38(H38), C39(H39), C40(H40), 
 C43(H43), C44(H44), C45(H45), C58(H58), C59(H59), C60(H60), C61(H61), C62(H62), 
  C64(H64), C65(H65), C66(H66), C67(H67), C68(H68), C70(H70), C71(H71), 
 C72(H72), C73(H73), C74(H74), C76(H76), C77(H77), C78(H78), C79(H79), C80(H80) 
2.d Idealised Me refined as rotating group: 
 C10(H10A,H10B,H10C), C11(H11A,H11B,H11C), C15(H15A,H15B,H15C), C16(H16A,H16B, 
 H16C), C50(H50A,H50B,H50C), C51(H51A,H51B,H51C), C55(H55A,H55B,H55C), C56(H56A, 
 H56B,H56C) 
;
_olex2_submission_special_instructions 'No special instructions were received'

loop_
_space_group_symop_operation_xyz
'x, y, z'
'-x, y+1/2, -z'

loop_
_atom_site_label
_atom_site_type_symbol
_atom_site_fract_x
_atom_site_fract_y
_atom_site_fract_z
_atom_site_U_iso_or_equiv
_atom_site_adp_type
_atom_site_occupancy
_atom_site_site_symmetry_order
_atom_site_calc_flag
_atom_site_refinement_flags_posn
_atom_site_refinement_flags_adp
_atom_site_refinement_flags_occupancy
_atom_site_disorder_assembly
_atom_site_disorder_group
Pd1 Pd -0.07451(3) 0.34484(2) 0.46715(2) 0.02196(8) Uani 1 1 d . . . . .
Cl1 Cl -0.20092(14) 0.28482(5) 0.50734(13) 0.0464(3) Uani 1 1 d . . . . .
P1 P -0.19374(10) 0.37106(4) 0.31255(9) 0.0223(2) Uani 1 1 d . . . . .
P2 P 0.08368(11) 0.33621(3) 0.60804(9) 0.0229(2) Uani 1 1 d . . . . .
O1 O 0.0366(4) 0.42020(15) 0.0083(3) 0.0435(10) Uani 1 1 d . . . . .
O2 O 0.2507(4) 0.35223(14) 0.1524(3) 0.0432(9) Uani 1 1 d . . . . .
O3 O 0.1905(4) 0.46756(13) 0.7726(3) 0.0397(9) Uani 1 1 d . . . . .
O4 O -0.1329(4) 0.47451(15) 0.6978(4) 0.0497(10) Uani 1 1 d . . . . .
N1 N 0.2058(4) 0.38738(17) 0.0896(4) 0.0385(10) Uani 1 1 d . . . . .
N2 N -0.0094(5) 0.48644(15) 0.7303(4) 0.0406(10) Uani 1 1 d . . . . .
C1 C 0.0292(4) 0.39653(13) 0.4329(4) 0.0217(8) Uani 1 1 d . . . . .
C2 C 0.1194(4) 0.41247(14) 0.5153(3) 0.0212(8) Uani 1 1 d . . . . .
C3 C 0.1875(4) 0.44846(15) 0.4929(4) 0.0269(9) Uani 1 1 d . . . . .
H3 H 0.2495 0.4583 0.5491 0.032 Uiso 1 1 calc R . . . .
C4 C 0.1659(5) 0.47015(16) 0.3895(4) 0.0332(10) Uani 1 1 d . . . . .
H4 H 0.2116 0.4952 0.3752 0.040 Uiso 1 1 calc R . . . .
C5 C 0.0771(5) 0.45533(16) 0.3060(4) 0.0313(10) Uani 1 1 d . . . . .
H5 H 0.0615 0.4704 0.2350 0.038 Uiso 1 1 calc R . . . .
C6 C 0.0111(4) 0.41857(14) 0.3263(4) 0.0231(8) Uani 1 1 d . . . . .
C7 C -0.0768(4) 0.40024(15) 0.2319(4) 0.0252(9) Uani 1 1 d . . . . .
H7 H -0.1182 0.4231 0.1836 0.030 Uiso 1 1 calc R . . . .
C8 C -0.0058(5) 0.36961(16) 0.1542(4) 0.0309(10) Uani 1 1 d . . . . .
H8A H 0.0451 0.3498 0.2040 0.037 Uiso 1 1 calc R . . . .
H8B H -0.0669 0.3530 0.1049 0.037 Uiso 1 1 calc R . . . .
C9 C 0.0790(5) 0.39425(17) 0.0774(4) 0.0302(10) Uani 1 1 d . . . . .
C10 C 0.2929(6) 0.4044(2) 0.0091(5) 0.0512(15) Uani 1 1 d . . . . .
H10A H 0.3649 0.4170 0.0533 0.077 Uiso 1 1 calc GR . . . .
H10B H 0.2504 0.4260 -0.0397 0.077 Uiso 1 1 calc GR . . . .
H10C H 0.3225 0.3818 -0.0408 0.077 Uiso 1 1 calc GR . . . .
C11 C 0.3123(6) 0.3661(3) 0.2612(5) 0.0579(19) Uani 1 1 d . . . . .
H11A H 0.3808 0.3855 0.2446 0.087 Uiso 1 1 calc GR . . . .
H11B H 0.3469 0.3417 0.3043 0.087 Uiso 1 1 calc GR . . . .
H11C H 0.2512 0.3805 0.3085 0.087 Uiso 1 1 calc GR . . . .
C12 C 0.1336(4) 0.39098(13) 0.6354(3) 0.0223(8) Uani 1 1 d . . . . .
H12 H 0.2231 0.3921 0.6669 0.027 Uiso 1 1 calc R . . . .
C13 C 0.0450(5) 0.41191(15) 0.7215(4) 0.0279(9) Uani 1 1 d . . . . .
H13A H -0.0429 0.4105 0.6886 0.033 Uiso 1 1 calc R . . . .
H13B H 0.0495 0.3963 0.7966 0.033 Uiso 1 1 calc R . . . .
C14 C 0.0813(5) 0.45728(15) 0.7434(4) 0.0296(10) Uani 1 1 d . . . . .
C15 C 0.0012(8) 0.5296(2) 0.7710(7) 0.066(2) Uani 1 1 d . . . . .
H15A H -0.0177 0.5489 0.7054 0.099 Uiso 1 1 calc GR . . . .
H15B H 0.0871 0.5348 0.8031 0.099 Uiso 1 1 calc GR . . . .
H15C H -0.0586 0.5345 0.8320 0.099 Uiso 1 1 calc GR . . . .
C16 C -0.1566(7) 0.4806(2) 0.5739(6) 0.062(2) Uani 1 1 d . . . . .
H16A H -0.0943 0.4648 0.5312 0.093 Uiso 1 1 calc GR . . . .
H16B H -0.1505 0.5106 0.5553 0.093 Uiso 1 1 calc GR . . . .
H16C H -0.2414 0.4704 0.5508 0.093 Uiso 1 1 calc GR . . . .
C17 C -0.3088(4) 0.40938(15) 0.3554(4) 0.0267(9) Uani 1 1 d . . . . .
C18 C -0.3152(7) 0.4504(2) 0.3152(6) 0.0513(16) Uani 1 1 d . . . . .
H18 H -0.2569 0.4601 0.2609 0.062 Uiso 1 1 calc R . . . .
C19 C -0.4051(7) 0.4773(2) 0.3532(8) 0.067(2) Uani 1 1 d . . . . .
H19 H -0.4091 0.5051 0.3230 0.081 Uiso 1 1 calc R . . . .
C20 C -0.4877(6) 0.46553(19) 0.4316(6) 0.0465(14) Uani 1 1 d . . . . .
H20 H -0.5486 0.4848 0.4575 0.056 Uiso 1 1 calc R . . . .
C21 C -0.4827(7) 0.4252(2) 0.4735(7) 0.0562(17) Uani 1 1 d . . . . .
H21 H -0.5403 0.4164 0.5295 0.067 Uiso 1 1 calc R . . . .
C22 C -0.3941(6) 0.3969(2) 0.4350(5) 0.0465(14) Uani 1 1 d . . . . .
H22 H -0.3924 0.3688 0.4636 0.056 Uiso 1 1 calc R . . . .
C23 C -0.2780(4) 0.33639(16) 0.2097(4) 0.0298(10) Uani 1 1 d . . . . .
C24 C -0.3735(5) 0.35171(19) 0.1334(5) 0.0386(12) Uani 1 1 d . . . . .
H24 H -0.3978 0.3805 0.1356 0.046 Uiso 1 1 calc R . . . .
C25 C -0.4328(6) 0.3241(2) 0.0539(5) 0.0477(15) Uani 1 1 d . . . . .
H25 H -0.4980 0.3342 0.0013 0.057 Uiso 1 1 calc R . . . .
C26 C -0.3989(6) 0.2828(2) 0.0504(5) 0.0448(14) Uani 1 1 d . . . . .
H26 H -0.4408 0.2644 -0.0044 0.054 Uiso 1 1 calc R . . . .
C27 C -0.3043(6) 0.26726(19) 0.1258(5) 0.0456(14) Uani 1 1 d . . . . .
H27 H -0.2806 0.2384 0.1226 0.055 Uiso 1 1 calc R . . . .
C28 C -0.2442(6) 0.29428(17) 0.2062(5) 0.0357(11) Uani 1 1 d . . . . .
H28 H -0.1797 0.2838 0.2590 0.043 Uiso 1 1 calc R . . . .
C29 C 0.0589(5) 0.31389(14) 0.7518(4) 0.0263(9) Uani 1 1 d . . . . .
C30 C -0.0631(5) 0.31155(18) 0.7891(4) 0.0355(11) Uani 1 1 d . . . . .
H30 H -0.1322 0.3190 0.7374 0.043 Uiso 1 1 calc R . . . .
C31 C -0.0841(7) 0.29825(19) 0.9023(5) 0.0439(13) Uani 1 1 d . . . . .
H31 H -0.1675 0.2967 0.9281 0.053 Uiso 1 1 calc R . . . .
C32 C 0.0166(7) 0.28734(17) 0.9770(4) 0.0427(14) Uani 1 1 d . . . . .
H32 H 0.0023 0.2780 1.0541 0.051 Uiso 1 1 calc R . . . .
C33 C 0.1382(6) 0.28989(17) 0.9404(4) 0.0413(13) Uani 1 1 d . . . . .
H33 H 0.2071 0.2828 0.9930 0.050 Uiso 1 1 calc R . . . .
C34 C 0.1604(5) 0.30270(16) 0.8273(4) 0.0333(10) Uani 1 1 d . . . . .
H34 H 0.2439 0.3038 0.8016 0.040 Uiso 1 1 calc R . . . .
C35 C 0.2180(5) 0.30850(15) 0.5526(4) 0.0291(9) Uani 1 1 d . . . . .
C36 C 0.1920(8) 0.2744(3) 0.4779(8) 0.069(2) Uani 1 1 d . . . . .
H36 H 0.1073 0.2664 0.4586 0.083 Uiso 1 1 calc R . . . .
C37 C 0.2908(9) 0.2522(3) 0.4319(11) 0.096(4) Uani 1 1 d . . . . .
H37 H 0.2736 0.2290 0.3810 0.115 Uiso 1 1 calc R . . . .
C38 C 0.4151(8) 0.2638(3) 0.4605(7) 0.070(2) Uani 1 1 d . . . . .
H38 H 0.4825 0.2482 0.4306 0.084 Uiso 1 1 calc R . . . .
C39 C 0.4389(6) 0.2965(2) 0.5291(6) 0.0489(15) Uani 1 1 d . . . . .
H39 H 0.5237 0.3047 0.5468 0.059 Uiso 1 1 calc R . . . .
C40 C 0.3413(5) 0.31917(19) 0.5759(5) 0.0398(12) Uani 1 1 d . . . . .
H40 H 0.3609 0.3426 0.6252 0.048 Uiso 1 1 calc R . . . .
Pd2 Pd -0.26604(3) 0.57566(2) 0.01373(3) 0.02392(9) Uani 1 1 d . . . . .
Cl2 Cl -0.14090(15) 0.52645(4) 0.12520(14) 0.0479(4) Uani 1 1 d . . . . .
P3 P -0.42176(11) 0.53204(4) -0.06255(10) 0.0237(2) Uani 1 1 d . . . . .
P4 P -0.15412(11) 0.63596(4) 0.05990(11) 0.0267(2) Uani 1 1 d . . . . .
O5 O -0.5290(4) 0.56261(15) -0.4576(3) 0.0479(10) Uani 1 1 d . . . . .
O6 O -0.2087(4) 0.58858(14) -0.4259(4) 0.0466(10) Uani 1 1 d . . . . .
O7 O -0.3995(4) 0.74628(12) 0.1602(4) 0.0431(9) Uani 1 1 d . . . . .
O8 O -0.6066(4) 0.66442(16) 0.2120(5) 0.0601(13) Uani 1 1 d . . . . .
N3 N -0.3363(6) 0.58884(18) -0.4683(4) 0.0484(13) Uani 1 1 d . . . . .
N4 N -0.5590(5) 0.70566(15) 0.2022(5) 0.0451(11) Uani 1 1 d . . . . .
C41 C -0.3732(4) 0.61797(15) -0.0803(4) 0.0266(9) Uani 1 1 d . . . . .
C42 C -0.4579(4) 0.60520(15) -0.1721(4) 0.0267(9) Uani 1 1 d . . . . .
C43 C -0.5262(5) 0.63519(17) -0.2386(4) 0.0324(10) Uani 1 1 d . . . . .
H43 H -0.5841 0.6262 -0.2996 0.039 Uiso 1 1 calc R . . . .
C44 C -0.5104(5) 0.67789(16) -0.2165(4) 0.0332(10) Uani 1 1 d . . . . .
H44 H -0.5560 0.6980 -0.2633 0.040 Uiso 1 1 calc R . . . .
C45 C -0.4273(5) 0.69124(15) -0.1251(4) 0.0328(10) Uani 1 1 d . . . . .
H45 H -0.4153 0.7205 -0.1104 0.039 Uiso 1 1 calc R . . . .
C46 C -0.3624(4) 0.66162(14) -0.0559(4) 0.0260(9) Uani 1 1 d . . . . .
C47 C -0.2812(5) 0.67498(15) 0.0505(4) 0.0286(9) Uani 1 1 d . . . . .
H47 H -0.2468 0.7040 0.0398 0.034 Uiso 1 1 calc R . . . .
C48 C -0.3567(5) 0.67265(16) 0.1616(4) 0.0317(10) Uani 1 1 d . . . . .
H48A H -0.4104 0.6472 0.1581 0.038 Uiso 1 1 calc R . . . .
H48B H -0.2976 0.6702 0.2310 0.038 Uiso 1 1 calc R . . . .
C49 C -0.4390(5) 0.71120(15) 0.1749(4) 0.0287(9) Uani 1 1 d . . . . .
C50 C -0.6404(6) 0.7375(2) 0.2456(6) 0.0567(17) Uani 1 1 d . . . . .
H50A H -0.7166 0.7396 0.1940 0.085 Uiso 1 1 calc GR . . . .
H50B H -0.5964 0.7647 0.2478 0.085 Uiso 1 1 calc GR . . . .
H50C H -0.6636 0.7300 0.3248 0.085 Uiso 1 1 calc GR . . . .
C51 C -0.6848(9) 0.6546(3) 0.1066(9) 0.076(2) Uani 1 1 d . . . . .
H51A H -0.6306 0.6490 0.0415 0.113 Uiso 1 1 calc GR . . . .
H51B H -0.7401 0.6785 0.0868 0.113 Uiso 1 1 calc GR . . . .
H51C H -0.7360 0.6296 0.1207 0.113 Uiso 1 1 calc GR . . . .
C52 C -0.4701(5) 0.55878(15) -0.2014(4) 0.0266(9) Uani 1 1 d . . . . .
H52 H -0.5593 0.5516 -0.2257 0.032 Uiso 1 1 calc R . . . .
C53 C -0.3807(5) 0.54578(16) -0.2975(4) 0.0328(10) Uani 1 1 d . . . . .
H53A H -0.2937 0.5546 -0.2743 0.039 Uiso 1 1 calc R . . . .
H53B H -0.3814 0.5148 -0.3061 0.039 Uiso 1 1 calc R . . . .
C54 C -0.4219(6) 0.56621(17) -0.4142(4) 0.0382(12) Uani 1 1 d . . . . .
C55 C -0.3573(9) 0.6061(3) -0.5850(6) 0.080(3) Uani 1 1 d . . . . .
H55A H -0.3182 0.6340 -0.5884 0.120 Uiso 1 1 calc GR . . . .
H55B H -0.4481 0.6086 -0.6036 0.120 Uiso 1 1 calc GR . . . .
H55C H -0.3199 0.5874 -0.6418 0.120 Uiso 1 1 calc GR . . . .
C56 C -0.1801(8) 0.6276(2) -0.3674(7) 0.0601(18) Uani 1 1 d . . . . .
H56A H -0.1864 0.6507 -0.4242 0.090 Uiso 1 1 calc GR . . . .
H56B H -0.0944 0.6265 -0.3317 0.090 Uiso 1 1 calc GR . . . .
H56C H -0.2401 0.6323 -0.3065 0.090 Uiso 1 1 calc GR . . . .
C57 C -0.5602(4) 0.53517(14) 0.0259(4) 0.0252(9) Uani 1 1 d . . . . .
C58 C -0.5432(6) 0.5491(2) 0.1396(5) 0.0445(14) Uani 1 1 d . . . . .
H58 H -0.4618 0.5575 0.1691 0.053 Uiso 1 1 calc R . . . .
C59 C -0.6445(6) 0.5510(2) 0.2113(5) 0.0504(15) Uani 1 1 d . . . . .
H59 H -0.6315 0.5592 0.2909 0.060 Uiso 1 1 calc R . . . .
C60 C -0.7651(6) 0.54089(18) 0.1666(5) 0.0394(12) Uani 1 1 d . . . . .
H60 H -0.8351 0.5439 0.2143 0.047 Uiso 1 1 calc R . . . .
C61 C -0.7824(5) 0.52691(19) 0.0559(5) 0.0391(12) Uani 1 1 d . . . . .
H61 H -0.8642 0.5190 0.0265 0.047 Uiso 1 1 calc R . . . .
C62 C -0.6795(5) 0.52406(19) -0.0161(5) 0.0381(12) Uani 1 1 d . . . . .
H62 H -0.6923 0.5144 -0.0944 0.046 Uiso 1 1 calc R . . . .
C63 C -0.4011(5) 0.47687(14) -0.1007(4) 0.0269(9) Uani 1 1 d . . . . .
C64 C -0.4946(5) 0.45464(17) -0.1652(5) 0.0375(11) Uani 1 1 d . . . . .
H64 H -0.5729 0.4679 -0.1851 0.045 Uiso 1 1 calc R . . . .
C65 C -0.4744(6) 0.41380(19) -0.2000(5) 0.0449(13) Uani 1 1 d . . . . .
H65 H -0.5389 0.3989 -0.2433 0.054 Uiso 1 1 calc R . . . .
C66 C -0.3582(6) 0.39401(17) -0.1717(5) 0.0448(13) Uani 1 1 d . . . . .
H66 H -0.3432 0.3660 -0.1969 0.054 Uiso 1 1 calc R . . . .
C67 C -0.2657(6) 0.41595(19) -0.1065(6) 0.0467(14) Uani 1 1 d . . . . .
H67 H -0.1879 0.4026 -0.0851 0.056 Uiso 1 1 calc R . . . .
C68 C -0.2864(6) 0.45739(18) -0.0724(5) 0.0396(12) Uani 1 1 d . . . . .
H68 H -0.2218 0.4724 -0.0297 0.048 Uiso 1 1 calc R . . . .
C69 C -0.0636(5) 0.64673(16) 0.1968(4) 0.0305(10) Uani 1 1 d . . . . .
C70 C -0.0338(7) 0.6144(2) 0.2757(5) 0.0492(15) Uani 1 1 d . . . . .
H70 H -0.0616 0.5865 0.2593 0.059 Uiso 1 1 calc R . . . .
C71 C 0.0374(9) 0.6232(3) 0.3792(6) 0.073(2) Uani 1 1 d . . . . .
H71 H 0.0612 0.6012 0.4320 0.088 Uiso 1 1 calc R . . . .
C72 C 0.0728(9) 0.6645(3) 0.4037(6) 0.066(2) Uani 1 1 d . . . . .
H72 H 0.1193 0.6707 0.4748 0.079 Uiso 1 1 calc R . . . .
C73 C 0.0411(7) 0.6971(2) 0.3257(6) 0.0523(16) Uani 1 1 d . . . . .
H73 H 0.0649 0.7253 0.3438 0.063 Uiso 1 1 calc R . . . .
C74 C -0.0246(6) 0.68793(18) 0.2227(6) 0.0442(13) Uani 1 1 d . . . . .
H74 H -0.0440 0.7098 0.1681 0.053 Uiso 1 1 calc R . . . .
C75 C -0.0484(5) 0.65083(16) -0.0534(4) 0.0316(10) Uani 1 1 d . . . . .
C76 C -0.0629(6) 0.68592(17) -0.1245(5) 0.0387(12) Uani 1 1 d . . . . .
H76 H -0.1323 0.7043 -0.1151 0.046 Uiso 1 1 calc R . . . .
C77 C 0.0216(7) 0.6948(2) -0.2088(5) 0.0500(15) Uani 1 1 d . . . . .
H77 H 0.0098 0.7189 -0.2573 0.060 Uiso 1 1 calc R . . . .
C78 C 0.1251(6) 0.6681(2) -0.2229(6) 0.0551(18) Uani 1 1 d . . . . .
H78 H 0.1840 0.6743 -0.2801 0.066 Uiso 1 1 calc R . . . .
C79 C 0.1409(6) 0.6325(2) -0.1525(7) 0.0581(18) Uani 1 1 d . . . . .
H79 H 0.2108 0.6144 -0.1613 0.070 Uiso 1 1 calc R . . . .
C80 C 0.0539(5) 0.62375(19) -0.0691(5) 0.0435(13) Uani 1 1 d . . . . .
H80 H 0.0638 0.5991 -0.0223 0.052 Uiso 1 1 calc R . . . .

loop_
_atom_site_aniso_label
_atom_site_aniso_U_11
_atom_site_aniso_U_22
_atom_site_aniso_U_33
_atom_site_aniso_U_23
_atom_site_aniso_U_13
_atom_site_aniso_U_12
Pd1 0.01893(15) 0.02456(15) 0.02236(14) 0.00489(12) 0.00062(10) -0.00090(12)
Cl1 0.0405(7) 0.0485(8) 0.0491(7) 0.0246(6) -0.0083(6) -0.0193(6)
P1 0.0180(5) 0.0274(5) 0.0213(5) 0.0026(4) 0.0006(4) -0.0009(4)
P2 0.0218(5) 0.0253(5) 0.0217(5) 0.0032(4) 0.0011(4) 0.0021(4)
O1 0.038(2) 0.067(3) 0.0256(16) 0.0121(17) 0.0063(15) 0.007(2)
O2 0.038(2) 0.056(3) 0.0358(18) 0.0068(17) 0.0011(15) 0.0088(19)
O3 0.035(2) 0.044(2) 0.0395(19) -0.0119(16) -0.0040(16) -0.0024(17)
O4 0.031(2) 0.052(2) 0.066(3) -0.017(2) -0.0038(19) 0.0092(18)
N1 0.031(2) 0.054(3) 0.030(2) 0.0072(19) 0.0068(17) -0.001(2)
N2 0.038(3) 0.035(2) 0.047(2) -0.0123(19) -0.012(2) 0.0020(19)
C1 0.020(2) 0.0219(19) 0.0240(19) 0.0010(15) 0.0055(15) -0.0003(16)
C2 0.019(2) 0.025(2) 0.0196(18) 0.0001(15) 0.0029(15) 0.0034(16)
C3 0.024(2) 0.029(2) 0.027(2) 0.0032(17) 0.0014(17) -0.0022(18)
C4 0.035(3) 0.031(2) 0.033(2) 0.0036(19) 0.000(2) -0.011(2)
C5 0.031(3) 0.033(2) 0.029(2) 0.0085(19) 0.0019(19) -0.004(2)
C6 0.021(2) 0.026(2) 0.0227(19) 0.0020(16) 0.0030(15) 0.0011(17)
C7 0.025(2) 0.031(2) 0.0198(18) 0.0023(16) 0.0020(16) -0.0020(18)
C8 0.030(2) 0.036(2) 0.027(2) -0.0035(18) 0.0026(18) -0.004(2)
C9 0.026(2) 0.046(3) 0.0197(19) -0.0038(18) 0.0049(16) -0.003(2)
C10 0.036(3) 0.072(4) 0.046(3) 0.018(3) 0.011(2) -0.001(3)
C11 0.038(3) 0.100(6) 0.036(3) 0.009(3) 0.001(2) 0.014(4)
C12 0.022(2) 0.025(2) 0.0190(18) 0.0019(15) -0.0005(15) 0.0039(17)
C13 0.031(2) 0.034(2) 0.0184(19) -0.0014(16) 0.0025(17) 0.0019(19)
C14 0.038(3) 0.030(2) 0.0203(19) -0.0023(17) 0.0019(17) 0.001(2)
C15 0.070(5) 0.042(4) 0.082(5) -0.022(3) -0.029(4) 0.010(3)
C16 0.045(4) 0.068(4) 0.071(4) -0.035(4) -0.023(3) 0.023(3)
C17 0.022(2) 0.033(2) 0.026(2) 0.0020(17) -0.0005(16) 0.0006(18)
C18 0.052(4) 0.041(3) 0.063(4) 0.024(3) 0.025(3) 0.014(3)
C19 0.051(4) 0.049(4) 0.104(6) 0.032(4) 0.022(4) 0.023(3)
C20 0.029(3) 0.041(3) 0.070(4) -0.011(3) 0.008(3) 0.006(2)
C21 0.045(4) 0.058(4) 0.069(4) 0.001(3) 0.032(3) 0.004(3)
C22 0.048(3) 0.041(3) 0.053(3) 0.010(2) 0.024(3) 0.011(3)
C23 0.024(2) 0.039(3) 0.027(2) 0.0004(18) 0.0034(17) -0.0046(19)
C24 0.032(3) 0.045(3) 0.038(3) 0.000(2) -0.005(2) 0.001(2)
C25 0.031(3) 0.072(4) 0.039(3) 0.001(3) -0.009(2) -0.011(3)
C26 0.042(3) 0.056(4) 0.036(3) -0.009(2) 0.001(2) -0.026(3)
C27 0.061(4) 0.034(3) 0.043(3) -0.004(2) 0.006(3) -0.015(3)
C28 0.041(3) 0.031(2) 0.035(2) 0.001(2) -0.001(2) -0.009(2)
C29 0.032(2) 0.023(2) 0.024(2) 0.0044(16) 0.0047(17) -0.0013(18)
C30 0.036(3) 0.042(3) 0.029(2) 0.004(2) 0.0030(19) -0.003(2)
C31 0.054(4) 0.044(3) 0.035(3) 0.001(2) 0.019(3) 0.000(3)
C32 0.070(4) 0.033(3) 0.027(2) 0.005(2) 0.012(2) 0.002(3)
C33 0.061(4) 0.036(3) 0.026(2) 0.0055(19) -0.005(2) 0.015(3)
C34 0.037(3) 0.033(2) 0.030(2) 0.0054(18) 0.0016(19) 0.010(2)
C35 0.027(2) 0.031(2) 0.030(2) 0.0009(18) 0.0018(17) 0.0061(19)
C36 0.047(4) 0.059(4) 0.101(6) -0.042(4) 0.006(4) 0.002(3)
C37 0.073(6) 0.076(6) 0.141(9) -0.069(6) 0.021(6) 0.004(5)
C38 0.058(5) 0.062(5) 0.091(6) -0.013(4) 0.023(4) 0.029(4)
C39 0.034(3) 0.053(4) 0.061(4) 0.007(3) 0.012(3) 0.014(3)
C40 0.032(3) 0.042(3) 0.044(3) 0.000(2) 0.003(2) 0.003(2)
Pd2 0.01819(16) 0.02077(15) 0.03278(17) 0.00435(12) 0.00120(12) -0.00054(12)
Cl2 0.0475(8) 0.0279(6) 0.0654(9) 0.0057(6) -0.0261(7) 0.0021(6)
P3 0.0212(5) 0.0227(5) 0.0273(5) 0.0041(4) 0.0015(4) -0.0012(4)
P4 0.0209(5) 0.0226(5) 0.0370(6) 0.0003(4) 0.0047(4) -0.0006(4)
O5 0.051(3) 0.059(3) 0.0340(19) 0.0018(17) -0.0011(17) 0.001(2)
O6 0.051(3) 0.047(2) 0.042(2) 0.0023(17) 0.0065(18) -0.0105(19)
O7 0.032(2) 0.0333(19) 0.065(3) -0.0078(17) 0.0055(18) -0.0003(16)
O8 0.038(2) 0.052(3) 0.091(4) 0.019(2) 0.014(2) -0.004(2)
N3 0.056(3) 0.058(3) 0.031(2) 0.014(2) -0.002(2) -0.014(3)
N4 0.032(2) 0.036(2) 0.068(3) -0.004(2) 0.016(2) 0.002(2)
C41 0.021(2) 0.028(2) 0.032(2) 0.0071(18) 0.0051(17) 0.0031(18)
C42 0.023(2) 0.029(2) 0.028(2) 0.0043(17) 0.0035(17) 0.0020(18)
C43 0.028(2) 0.039(3) 0.031(2) 0.0043(19) 0.0007(18) 0.012(2)
C44 0.037(3) 0.032(2) 0.031(2) 0.0075(19) 0.007(2) 0.009(2)
C45 0.032(3) 0.025(2) 0.042(3) 0.0040(19) 0.009(2) 0.007(2)
C46 0.019(2) 0.026(2) 0.033(2) 0.0030(17) 0.0061(17) 0.0006(17)
C47 0.026(2) 0.026(2) 0.034(2) 0.0021(18) 0.0077(18) 0.0050(18)
C48 0.030(3) 0.029(2) 0.036(2) 0.0039(19) 0.008(2) 0.008(2)
C49 0.028(2) 0.031(2) 0.027(2) -0.0066(17) 0.0033(17) 0.0025(19)
C50 0.038(3) 0.070(4) 0.064(4) -0.010(3) 0.017(3) 0.020(3)
C51 0.062(5) 0.051(4) 0.112(7) 0.002(4) -0.019(5) -0.010(4)
C52 0.027(2) 0.028(2) 0.025(2) 0.0032(17) 0.0034(17) 0.0002(18)
C53 0.042(3) 0.029(2) 0.028(2) 0.0048(18) 0.010(2) 0.008(2)
C54 0.051(3) 0.038(3) 0.026(2) 0.0006(18) 0.002(2) 0.001(2)
C55 0.090(6) 0.107(7) 0.042(4) 0.028(4) -0.008(4) -0.036(6)
C56 0.069(5) 0.050(4) 0.062(4) -0.003(3) 0.003(3) -0.015(3)
C57 0.024(2) 0.025(2) 0.027(2) 0.0054(16) 0.0018(17) -0.0023(17)
C58 0.033(3) 0.071(4) 0.029(2) -0.004(2) 0.005(2) -0.018(3)
C59 0.048(4) 0.077(4) 0.027(2) -0.008(3) 0.008(2) -0.012(3)
C60 0.036(3) 0.041(3) 0.042(3) 0.008(2) 0.016(2) -0.003(2)
C61 0.025(2) 0.048(3) 0.045(3) 0.001(2) 0.002(2) -0.005(2)
C62 0.026(3) 0.050(3) 0.039(3) -0.007(2) 0.001(2) -0.004(2)
C63 0.028(2) 0.026(2) 0.027(2) 0.0019(17) 0.0042(17) -0.0024(18)
C64 0.032(3) 0.035(3) 0.047(3) -0.006(2) 0.007(2) -0.003(2)
C65 0.048(3) 0.040(3) 0.047(3) -0.010(2) 0.001(3) -0.008(3)
C66 0.055(4) 0.027(2) 0.053(3) -0.003(2) 0.010(3) -0.001(2)
C67 0.046(3) 0.038(3) 0.056(3) 0.002(2) -0.002(3) 0.012(3)
C68 0.039(3) 0.035(3) 0.045(3) -0.001(2) -0.005(2) -0.002(2)
C69 0.022(2) 0.033(2) 0.037(2) -0.0028(19) 0.0023(18) -0.0026(19)
C70 0.063(4) 0.040(3) 0.043(3) 0.001(2) -0.006(3) -0.003(3)
C71 0.110(7) 0.063(5) 0.044(4) 0.008(3) -0.020(4) -0.003(5)
C72 0.087(6) 0.069(5) 0.039(3) -0.010(3) -0.013(3) -0.014(4)
C73 0.057(4) 0.046(3) 0.054(4) -0.011(3) 0.000(3) -0.013(3)
C74 0.041(3) 0.035(3) 0.056(3) -0.001(2) -0.004(3) -0.005(2)
C75 0.025(2) 0.030(2) 0.040(2) -0.0082(19) 0.0079(19) -0.0056(19)
C76 0.037(3) 0.034(3) 0.046(3) -0.003(2) 0.011(2) -0.006(2)
C77 0.051(4) 0.058(4) 0.042(3) -0.002(3) 0.011(3) -0.014(3)
C78 0.042(3) 0.071(4) 0.054(4) -0.022(3) 0.023(3) -0.023(3)
C79 0.038(3) 0.062(4) 0.076(5) -0.014(4) 0.025(3) 0.000(3)
C80 0.033(3) 0.041(3) 0.058(3) -0.006(2) 0.014(2) 0.005(2)

loop_
_atom_type_symbol
_atom_type_description
_atom_type_scat_dispersion_real
_atom_type_scat_dispersion_imag
_atom_type_scat_source
C C 0.0033 0.0016 'International Tables Vol C Tables 4.2.6.8 and 6.1.1.4'
H H 0.0000 0.0000 'International Tables Vol C Tables 4.2.6.8 and 6.1.1.4'
Cl Cl 0.1484 0.1585 'International Tables Vol C Tables 4.2.6.8 and 6.1.1.4'
N N 0.0061 0.0033 'International Tables Vol C Tables 4.2.6.8 and 6.1.1.4'
O O 0.0106 0.0060 'International Tables Vol C Tables 4.2.6.8 and 6.1.1.4'
P P 0.1023 0.0942 'International Tables Vol C Tables 4.2.6.8 and 6.1.1.4'
Pd Pd -0.9988 1.0072 'International Tables Vol C Tables 4.2.6.8 and 6.1.1.4'

loop_
_geom_angle_atom_site_label_1
_geom_angle_atom_site_label_2
_geom_angle_atom_site_label_3
_geom_angle
_geom_angle_site_symmetry_1
_geom_angle_site_symmetry_3
_geom_angle_publ_flag
P1 Pd1 Cl1 98.32(5) . . ?
P1 Pd1 P2 161.91(4) . . ?
P2 Pd1 Cl1 99.75(4) . . ?
C1 Pd1 Cl1 178.73(13) . . ?
C1 Pd1 P1 80.82(13) . . ?
C1 Pd1 P2 81.12(13) . . ?
C7 P1 Pd1 102.15(15) . . ?
C17 P1 Pd1 113.06(15) . . ?
C17 P1 C7 106.3(2) . . ?
C17 P1 C23 105.4(2) . . ?
C23 P1 Pd1 121.20(17) . . ?
C23 P1 C7 107.7(2) . . ?
C12 P2 Pd1 101.66(14) . . ?
C29 P2 Pd1 123.21(17) . . ?
C29 P2 C12 105.5(2) . . ?
C35 P2 Pd1 111.99(16) . . ?
C35 P2 C12 107.0(2) . . ?
C35 P2 C29 106.2(2) . . ?
N1 O2 C11 109.1(5) . . ?
N2 O4 C16 109.9(5) . . ?
O2 N1 C10 114.4(5) . . ?
C9 N1 O2 119.3(4) . . ?
C9 N1 C10 122.5(5) . . ?
O4 N2 C15 113.4(5) . . ?
C14 N2 O4 120.2(4) . . ?
C14 N2 C15 125.1(5) . . ?
C2 C1 Pd1 121.5(3) . . ?
C2 C1 C6 117.3(4) . . ?
C6 C1 Pd1 121.2(3) . . ?
C1 C2 C12 118.3(4) . . ?
C3 C2 C1 121.3(4) . . ?
C3 C2 C12 120.3(4) . . ?
C2 C3 H3 119.8 . . ?
C4 C3 C2 120.4(4) . . ?
C4 C3 H3 119.8 . . ?
C3 C4 H4 120.1 . . ?
C3 C4 C5 119.8(4) . . ?
C5 C4 H4 120.1 . . ?
C4 C5 H5 120.0 . . ?
C6 C5 C4 120.1(4) . . ?
C6 C5 H5 120.0 . . ?
C1 C6 C7 118.6(4) . . ?
C5 C6 C1 121.0(4) . . ?
C5 C6 C7 120.3(4) . . ?
P1 C7 H7 110.7 . . ?
C6 C7 P1 104.2(3) . . ?
C6 C7 H7 110.7 . . ?
C6 C7 C8 110.6(4) . . ?
C8 C7 P1 109.6(3) . . ?
C8 C7 H7 110.7 . . ?
C7 C8 H8A 109.8 . . ?
C7 C8 H8B 109.8 . . ?
H8A C8 H8B 108.2 . . ?
C9 C8 C7 109.5(4) . . ?
C9 C8 H8A 109.8 . . ?
C9 C8 H8B 109.8 . . ?
O1 C9 N1 120.5(5) . . ?
O1 C9 C8 121.2(5) . . ?
N1 C9 C8 118.3(4) . . ?
N1 C10 H10A 109.5 . . ?
N1 C10 H10B 109.5 . . ?
N1 C10 H10C 109.5 . . ?
H10A C10 H10B 109.5 . . ?
H10A C10 H10C 109.5 . . ?
H10B C10 H10C 109.5 . . ?
O2 C11 H11A 109.5 . . ?
O2 C11 H11B 109.5 . . ?
O2 C11 H11C 109.5 . . ?
H11A C11 H11B 109.5 . . ?
H11A C11 H11C 109.5 . . ?
H11B C11 H11C 109.5 . . ?
P2 C12 H12 110.8 . . ?
C2 C12 P2 104.7(3) . . ?
C2 C12 H12 110.8 . . ?
C2 C12 C13 110.1(3) . . ?
C13 C12 P2 109.5(3) . . ?
C13 C12 H12 110.8 . . ?
C12 C13 H13A 109.5 . . ?
C12 C13 H13B 109.5 . . ?
H13A C13 H13B 108.0 . . ?
C14 C13 C12 110.9(4) . . ?
C14 C13 H13A 109.5 . . ?
C14 C13 H13B 109.5 . . ?
O3 C14 N2 120.6(5) . . ?
O3 C14 C13 121.7(5) . . ?
N2 C14 C13 117.7(5) . . ?
N2 C15 H15A 109.5 . . ?
N2 C15 H15B 109.5 . . ?
N2 C15 H15C 109.5 . . ?
H15A C15 H15B 109.5 . . ?
H15A C15 H15C 109.5 . . ?
H15B C15 H15C 109.5 . . ?
O4 C16 H16A 109.5 . . ?
O4 C16 H16B 109.5 . . ?
O4 C16 H16C 109.5 . . ?
H16A C16 H16B 109.5 . . ?
H16A C16 H16C 109.5 . . ?
H16B C16 H16C 109.5 . . ?
C18 C17 P1 124.5(4) . . ?
C22 C17 P1 117.6(4) . . ?
C22 C17 C18 118.0(5) . . ?
C17 C18 H18 119.9 . . ?
C19 C18 C17 120.3(6) . . ?
C19 C18 H18 119.9 . . ?
C18 C19 H19 118.9 . . ?
C20 C19 C18 122.2(6) . . ?
C20 C19 H19 118.9 . . ?
C19 C20 H20 120.7 . . ?
C19 C20 C21 118.7(6) . . ?
C21 C20 H20 120.6 . . ?
C20 C21 H21 119.7 . . ?
C20 C21 C22 120.6(6) . . ?
C22 C21 H21 119.7 . . ?
C17 C22 C21 120.3(6) . . ?
C17 C22 H22 119.9 . . ?
C21 C22 H22 119.9 . . ?
C24 C23 P1 121.0(4) . . ?
C28 C23 P1 119.0(4) . . ?
C28 C23 C24 120.0(5) . . ?
C23 C24 H24 120.6 . . ?
C23 C24 C25 118.7(6) . . ?
C25 C24 H24 120.6 . . ?
C24 C25 H25 119.5 . . ?
C26 C25 C24 121.1(6) . . ?
C26 C25 H25 119.5 . . ?
C25 C26 H26 119.7 . . ?
C25 C26 C27 120.7(5) . . ?
C27 C26 H26 119.7 . . ?
C26 C27 H27 120.4 . . ?
C26 C27 C28 119.3(6) . . ?
C28 C27 H27 120.4 . . ?
C23 C28 C27 120.3(5) . . ?
C23 C28 H28 119.9 . . ?
C27 C28 H28 119.9 . . ?
C30 C29 P2 118.6(4) . . ?
C30 C29 C34 120.1(4) . . ?
C34 C29 P2 121.0(4) . . ?
C29 C30 H30 120.0 . . ?
C29 C30 C31 120.0(5) . . ?
C31 C30 H30 120.0 . . ?
C30 C31 H31 120.1 . . ?
C32 C31 C30 119.7(6) . . ?
C32 C31 H31 120.1 . . ?
C31 C32 H32 119.8 . . ?
C33 C32 C31 120.4(5) . . ?
C33 C32 H32 119.8 . . ?
C32 C33 H33 119.8 . . ?
C32 C33 C34 120.4(5) . . ?
C34 C33 H33 119.8 . . ?
C29 C34 H34 120.4 . . ?
C33 C34 C29 119.3(5) . . ?
C33 C34 H34 120.4 . . ?
C36 C35 P2 117.0(5) . . ?
C40 C35 P2 125.1(4) . . ?
C40 C35 C36 117.9(5) . . ?
C35 C36 H36 120.2 . . ?
C37 C36 C35 119.7(7) . . ?
C37 C36 H36 120.2 . . ?
C36 C37 H37 119.9 . . ?
C36 C37 C38 120.1(7) . . ?
C38 C37 H37 119.9 . . ?
C37 C38 H38 120.0 . . ?
C39 C38 C37 119.9(6) . . ?
C39 C38 H38 120.0 . . ?
C38 C39 H39 119.6 . . ?
C38 C39 C40 120.8(7) . . ?
C40 C39 H39 119.6 . . ?
C35 C40 C39 121.6(6) . . ?
C35 C40 H40 119.2 . . ?
C39 C40 H40 119.2 . . ?
P3 Pd2 Cl2 100.36(5) . . ?
P3 Pd2 P4 160.61(4) . . ?
P4 Pd2 Cl2 98.93(5) . . ?
C41 Pd2 Cl2 179.54(15) . . ?
C41 Pd2 P3 79.87(14) . . ?
C41 Pd2 P4 80.83(14) . . ?
C52 P3 Pd2 102.26(16) . . ?
C57 P3 Pd2 109.97(15) . . ?
C57 P3 C52 104.7(2) . . ?
C63 P3 Pd2 125.30(17) . . ?
C63 P3 C52 105.5(2) . . ?
C63 P3 C57 107.2(2) . . ?
C47 P4 Pd2 100.25(17) . . ?
C69 P4 Pd2 126.55(17) . . ?
C69 P4 C47 106.1(2) . . ?
C75 P4 Pd2 112.54(16) . . ?
C75 P4 C47 105.3(2) . . ?
C75 P4 C69 104.1(2) . . ?
N3 O6 C56 109.3(5) . . ?
N4 O8 C51 108.9(5) . . ?
O6 N3 C55 114.6(6) . . ?
C54 N3 O6 120.1(5) . . ?
C54 N3 C55 123.7(6) . . ?
O8 N4 C50 113.7(5) . . ?
C49 N4 O8 119.3(4) . . ?
C49 N4 C50 125.8(5) . . ?
C42 C41 Pd2 121.6(3) . . ?
C42 C41 C46 118.1(4) . . ?
C46 C41 Pd2 120.3(4) . . ?
C41 C42 C52 119.3(4) . . ?
C43 C42 C41 120.2(5) . . ?
C43 C42 C52 120.4(4) . . ?
C42 C43 H43 119.6 . . ?
C44 C43 C42 120.8(5) . . ?
C44 C43 H43 119.6 . . ?
C43 C44 H44 120.1 . . ?
C43 C44 C45 119.9(5) . . ?
C45 C44 H44 120.1 . . ?
C44 C45 H45 120.1 . . ?
C46 C45 C44 119.8(5) . . ?
C46 C45 H45 120.1 . . ?
C41 C46 C47 118.0(4) . . ?
C45 C46 C41 121.1(5) . . ?
C45 C46 C47 120.9(4) . . ?
P4 C47 H47 110.8 . . ?
C46 C47 P4 104.2(3) . . ?
C46 C47 H47 110.8 . . ?
C46 C47 C48 110.5(4) . . ?
C48 C47 P4 109.5(3) . . ?
C48 C47 H47 110.8 . . ?
C47 C48 H48A 109.3 . . ?
C47 C48 H48B 109.3 . . ?
H48A C48 H48B 107.9 . . ?
C49 C48 C47 111.8(4) . . ?
C49 C48 H48A 109.3 . . ?
C49 C48 H48B 109.3 . . ?
O7 C49 N4 119.8(5) . . ?
O7 C49 C48 121.6(5) . . ?
N4 C49 C48 118.6(5) . . ?
N4 C50 H50A 109.5 . . ?
N4 C50 H50B 109.5 . . ?
N4 C50 H50C 109.5 . . ?
H50A C50 H50B 109.5 . . ?
H50A C50 H50C 109.5 . . ?
H50B C50 H50C 109.5 . . ?
O8 C51 H51A 109.5 . . ?
O8 C51 H51B 109.5 . . ?
O8 C51 H51C 109.5 . . ?
H51A C51 H51B 109.5 . . ?
H51A C51 H51C 109.5 . . ?
H51B C51 H51C 109.5 . . ?
P3 C52 H52 110.6 . . ?
C42 C52 P3 103.9(3) . . ?
C42 C52 H52 110.6 . . ?
C42 C52 C53 111.6(4) . . ?
C53 C52 P3 109.5(3) . . ?
C53 C52 H52 110.6 . . ?
C52 C53 H53A 109.6 . . ?
C52 C53 H53B 109.6 . . ?
H53A C53 H53B 108.1 . . ?
C54 C53 C52 110.4(4) . . ?
C54 C53 H53A 109.6 . . ?
C54 C53 H53B 109.6 . . ?
O5 C54 N3 120.2(5) . . ?
O5 C54 C53 122.3(5) . . ?
N3 C54 C53 117.5(5) . . ?
N3 C55 H55A 109.5 . . ?
N3 C55 H55B 109.5 . . ?
N3 C55 H55C 109.5 . . ?
H55A C55 H55B 109.5 . . ?
H55A C55 H55C 109.5 . . ?
H55B C55 H55C 109.5 . . ?
O6 C56 H56A 109.5 . . ?
O6 C56 H56B 109.5 . . ?
O6 C56 H56C 109.5 . . ?
H56A C56 H56B 109.5 . . ?
H56A C56 H56C 109.5 . . ?
H56B C56 H56C 109.5 . . ?
C58 C57 P3 118.0(4) . . ?
C58 C57 C62 119.0(5) . . ?
C62 C57 P3 123.0(4) . . ?
C57 C58 H58 119.9 . . ?
C57 C58 C59 120.3(5) . . ?
C59 C58 H58 119.9 . . ?
C58 C59 H59 120.0 . . ?
C58 C59 C60 120.0(5) . . ?
C60 C59 H59 120.0 . . ?
C59 C60 H60 120.0 . . ?
C61 C60 C59 120.0(5) . . ?
C61 C60 H60 120.0 . . ?
C60 C61 H61 120.0 . . ?
C60 C61 C62 120.0(5) . . ?
C62 C61 H61 120.0 . . ?
C57 C62 C61 120.6(5) . . ?
C57 C62 H62 119.7 . . ?
C61 C62 H62 119.7 . . ?
C64 C63 P3 121.4(4) . . ?
C68 C63 P3 119.1(4) . . ?
C68 C63 C64 119.3(5) . . ?
C63 C64 H64 119.6 . . ?
C65 C64 C63 120.7(5) . . ?
C65 C64 H64 119.6 . . ?
C64 C65 H65 119.9 . . ?
C64 C65 C66 120.1(5) . . ?
C66 C65 H65 119.9 . . ?
C65 C66 H66 120.4 . . ?
C67 C66 C65 119.2(5) . . ?
C67 C66 H66 120.4 . . ?
C66 C67 H67 119.8 . . ?
C66 C67 C68 120.4(6) . . ?
C68 C67 H67 119.8 . . ?
C63 C68 C67 120.3(5) . . ?
C63 C68 H68 119.9 . . ?
C67 C68 H68 119.9 . . ?
C70 C69 P4 120.6(4) . . ?
C70 C69 C74 119.8(5) . . ?
C74 C69 P4 119.6(4) . . ?
C69 C70 H70 120.1 . . ?
C69 C70 C71 119.7(6) . . ?
C71 C70 H70 120.1 . . ?
C70 C71 H71 120.4 . . ?
C72 C71 C70 119.2(7) . . ?
C72 C71 H71 120.4 . . ?
C71 C72 H72 119.5 . . ?
C71 C72 C73 121.1(6) . . ?
C73 C72 H72 119.5 . . ?
C72 C73 H73 120.4 . . ?
C74 C73 C72 119.3(6) . . ?
C74 C73 H73 120.4 . . ?
C69 C74 H74 119.6 . . ?
C73 C74 C69 120.8(6) . . ?
C73 C74 H74 119.6 . . ?
C76 C75 P4 125.0(4) . . ?
C76 C75 C80 118.7(5) . . ?
C80 C75 P4 116.3(4) . . ?
C75 C76 H76 119.4 . . ?
C77 C76 C75 121.2(6) . . ?
C77 C76 H76 119.4 . . ?
C76 C77 H77 120.0 . . ?
C76 C77 C78 120.0(6) . . ?
C78 C77 H77 120.0 . . ?
C77 C78 H78 120.2 . . ?
C79 C78 C77 119.7(6) . . ?
C79 C78 H78 120.2 . . ?
C78 C79 H79 120.2 . . ?
C80 C79 C78 119.6(6) . . ?
C80 C79 H79 120.2 . . ?
C75 C80 H80 119.6 . . ?
C79 C80 C75 120.8(6) . . ?
C79 C80 H80 119.6 . . ?

loop_
_geom_bond_atom_site_label_1
_geom_bond_atom_site_label_2
_geom_bond_distance
_geom_bond_site_symmetry_2
_geom_bond_publ_flag
Pd1 Cl1 2.3897(13) . ?
Pd1 P1 2.2790(11) . ?
Pd1 P2 2.2845(11) . ?
Pd1 C1 2.026(4) . ?
P1 C7 1.836(5) . ?
P1 C17 1.810(5) . ?
P1 C23 1.813(5) . ?
P2 C12 1.840(5) . ?
P2 C29 1.822(4) . ?
P2 C35 1.818(5) . ?
O1 C9 1.212(7) . ?
O2 N1 1.398(6) . ?
O2 C11 1.445(7) . ?
O3 C14 1.236(7) . ?
O4 N2 1.398(6) . ?
O4 C16 1.440(9) . ?
N1 C9 1.365(7) . ?
N1 C10 1.444(7) . ?
N2 C14 1.339(7) . ?
N2 C15 1.451(8) . ?
C1 C2 1.404(6) . ?
C1 C6 1.410(6) . ?
C2 C3 1.384(6) . ?
C2 C12 1.534(5) . ?
C3 H3 0.9500 . ?
C3 C4 1.377(7) . ?
C4 H4 0.9500 . ?
C4 C5 1.389(7) . ?
C5 H5 0.9500 . ?
C5 C6 1.387(7) . ?
C6 C7 1.508(6) . ?
C7 H7 1.0000 . ?
C7 C8 1.541(6) . ?
C8 H8A 0.9900 . ?
C8 H8B 0.9900 . ?
C8 C9 1.510(6) . ?
C10 H10A 0.9800 . ?
C10 H10B 0.9800 . ?
C10 H10C 0.9800 . ?
C11 H11A 0.9800 . ?
C11 H11B 0.9800 . ?
C11 H11C 0.9800 . ?
C12 H12 1.0000 . ?
C12 C13 1.547(6) . ?
C13 H13A 0.9900 . ?
C13 H13B 0.9900 . ?
C13 C14 1.508(7) . ?
C15 H15A 0.9800 . ?
C15 H15B 0.9800 . ?
C15 H15C 0.9800 . ?
C16 H16A 0.9800 . ?
C16 H16B 0.9800 . ?
C16 H16C 0.9800 . ?
C17 C18 1.383(7) . ?
C17 C22 1.376(7) . ?
C18 H18 0.9500 . ?
C18 C19 1.367(9) . ?
C19 H19 0.9500 . ?
C19 C20 1.341(10) . ?
C20 H20 0.9500 . ?
C20 C21 1.367(10) . ?
C21 H21 0.9500 . ?
C21 C22 1.390(9) . ?
C22 H22 0.9500 . ?
C23 C24 1.392(7) . ?
C23 C28 1.386(7) . ?
C24 H24 0.9500 . ?
C24 C25 1.391(8) . ?
C25 H25 0.9500 . ?
C25 C26 1.361(10) . ?
C26 H26 0.9500 . ?
C26 C27 1.381(9) . ?
C27 H27 0.9500 . ?
C27 C28 1.389(8) . ?
C28 H28 0.9500 . ?
C29 C30 1.387(7) . ?
C29 C34 1.392(7) . ?
C30 H30 0.9500 . ?
C30 C31 1.391(7) . ?
C31 H31 0.9500 . ?
C31 C32 1.379(10) . ?
C32 H32 0.9500 . ?
C32 C33 1.381(9) . ?
C33 H33 0.9500 . ?
C33 C34 1.388(7) . ?
C34 H34 0.9500 . ?
C35 C36 1.398(8) . ?
C35 C40 1.367(7) . ?
C36 H36 0.9500 . ?
C36 C37 1.390(11) . ?
C37 H37 0.9500 . ?
C37 C38 1.395(13) . ?
C38 H38 0.9500 . ?
C38 C39 1.318(11) . ?
C39 H39 0.9500 . ?
C39 C40 1.392(8) . ?
C40 H40 0.9500 . ?
Pd2 Cl2 2.3792(13) . ?
Pd2 P3 2.2955(12) . ?
Pd2 P4 2.3008(12) . ?
Pd2 C41 2.033(4) . ?
P3 C52 1.850(5) . ?
P3 C57 1.831(5) . ?
P3 C63 1.821(5) . ?
P4 C47 1.832(5) . ?
P4 C69 1.827(5) . ?
P4 C75 1.821(5) . ?
O5 C54 1.224(7) . ?
O6 N3 1.417(7) . ?
O6 C56 1.433(8) . ?
O7 C49 1.205(6) . ?
O8 N4 1.410(7) . ?
O8 C51 1.463(10) . ?
N3 C54 1.336(8) . ?
N3 C55 1.450(8) . ?
N4 C49 1.341(7) . ?
N4 C50 1.436(7) . ?
C41 C42 1.407(7) . ?
C41 C46 1.417(7) . ?
C42 C43 1.398(6) . ?
C42 C52 1.515(7) . ?
C43 H43 0.9500 . ?
C43 C44 1.387(8) . ?
C44 H44 0.9500 . ?
C44 C45 1.399(8) . ?
C45 H45 0.9500 . ?
C45 C46 1.389(7) . ?
C46 C47 1.516(7) . ?
C47 H47 1.0000 . ?
C47 C48 1.539(6) . ?
C48 H48A 0.9900 . ?
C48 H48B 0.9900 . ?
C48 C49 1.516(6) . ?
C50 H50A 0.9800 . ?
C50 H50B 0.9800 . ?
C50 H50C 0.9800 . ?
C51 H51A 0.9800 . ?
C51 H51B 0.9800 . ?
C51 H51C 0.9800 . ?
C52 H52 1.0000 . ?
C52 C53 1.545(6) . ?
C53 H53A 0.9900 . ?
C53 H53B 0.9900 . ?
C53 C54 1.527(7) . ?
C55 H55A 0.9800 . ?
C55 H55B 0.9800 . ?
C55 H55C 0.9800 . ?
C56 H56A 0.9800 . ?
C56 H56B 0.9800 . ?
C56 H56C 0.9800 . ?
C57 C58 1.377(7) . ?
C57 C62 1.379(7) . ?
C58 H58 0.9500 . ?
C58 C59 1.387(8) . ?
C59 H59 0.9500 . ?
C59 C60 1.393(9) . ?
C60 H60 0.9500 . ?
C60 C61 1.345(8) . ?
C61 H61 0.9500 . ?
C61 C62 1.406(8) . ?
C62 H62 0.9500 . ?
C63 C64 1.397(7) . ?
C63 C68 1.391(8) . ?
C64 H64 0.9500 . ?
C64 C65 1.376(8) . ?
C65 H65 0.9500 . ?
C65 C66 1.408(9) . ?
C66 H66 0.9500 . ?
C66 C67 1.390(9) . ?
C67 H67 0.9500 . ?
C67 C68 1.393(8) . ?
C68 H68 0.9500 . ?
C69 C70 1.393(8) . ?
C69 C74 1.399(7) . ?
C70 H70 0.9500 . ?
C70 C71 1.399(10) . ?
C71 H71 0.9500 . ?
C71 C72 1.390(11) . ?
C72 H72 0.9500 . ?
C72 C73 1.394(11) . ?
C73 H73 0.9500 . ?
C73 C74 1.369(9) . ?
C74 H74 0.9500 . ?
C75 C76 1.383(8) . ?
C75 C80 1.405(8) . ?
C76 H76 0.9500 . ?
C76 C77 1.381(8) . ?
C77 H77 0.9500 . ?
C77 C78 1.403(10) . ?
C78 H78 0.9500 . ?
C78 C79 1.392(11) . ?
C79 H79 0.9500 . ?
C79 C80 1.390(9) . ?
C80 H80 0.9500 . ?

loop_
_smtbx_masks_void_nr
_smtbx_masks_void_average_x
_smtbx_masks_void_average_y
_smtbx_masks_void_average_z
_smtbx_masks_void_volume
_smtbx_masks_void_count_electrons
_smtbx_masks_void_content
1 -0.268 0.112 0.473 87.0 52.7 ?
2 0.268 0.612 0.527 87.0 52.6 ?
3 0.167 0.272 0.200 7.3 0.0 ?
4 0.833 0.772 0.800 7.3 0.0 ?
